data_7038987
loop_
_publ_author_name
'Connelly Robinson, Samantha J.'
'Zall, Christopher M.'
'Miller, Deanna L.'
'Linehan, John C.'
'Appel, Aaron M.'

_publ_section_title
;
 Solvent influence on the thermodynamics for hydride transfer from
 bis(diphosphine) complexes of nickel.
;
_journal_issue 24
_journal_name_full 'Dalton transactions (Cambridge, England : 2003)'
_journal_page_first 10017
_journal_page_last 10023
_journal_paper_doi 10.1039/c6dt00309e
_journal_volume 45
_journal_year 2016
_chemical_formula_moiety 'C20 H32 Ni P4, B F4'
_chemical_formula_sum 'C20 H32 B F4 Ni P4'
_chemical_formula_weight 541.85
_chemical_name_common Ni(dmpe)2(H)(BF4)
_chemical_name_systematic 'Nickel(II) bis(dimethylphosphinoethane) hydride tetrafluoroborate'
_space_group_crystal_system orthorhombic
_space_group_IT_number 70
_space_group_name_Hall '-F 2uv 2vw'
_space_group_name_H-M_alt 'F d d d'
_symmetry_space_group_name_Hall '-F 2uv 2vw'
_symmetry_space_group_name_H-M 'F d d d :2'
_atom_sites_solution_hydrogens geom
_atom_sites_solution_primary direct
_audit_creation_method SHELXL-2014/7
_audit_update_record
;
2016-03-15 deposited with the CCDC.
2016-04-01 downloaded from the CCDC.
;
_cell_angle_alpha 90
_cell_angle_beta 90
_cell_angle_gamma 90
_cell_formula_units_Z 8
_cell_length_a 12.354(3)
_cell_length_b 19.109(3)
_cell_length_c 20.927(5)
_cell_measurement_reflns_used 3411
_cell_measurement_temperature 100(2)
_cell_measurement_theta_max 25.720
_cell_measurement_theta_min 2.888
_cell_volume 4940.3(19)
_computing_cell_refinement 'SAINT v8.34A (Bruker, 2013)'
_computing_data_reduction 'SAINT v8.34A (Bruker, 2013)'
_computing_molecular_graphics 'Olex2 (Dolomanov et al., 2009)'
_computing_publication_material 'Olex2 (Dolomanov et al., 2009)'
_computing_structure_refinement 'SHELXL-2014/7 (Sheldrick, 2014)'
_computing_structure_solution 'Olex2 (Dolomanov et al., 2009)'
_diffrn_ambient_temperature 100(2)
_diffrn_measured_fraction_theta_full 0.981
_diffrn_measured_fraction_theta_max 0.978
_diffrn_measurement_device_type 'Bruker APEX-II CCD'
_diffrn_measurement_method '\f and \w scans'
_diffrn_radiation_type MoK\a
_diffrn_radiation_wavelength 0.71073
_diffrn_reflns_av_R_equivalents 0.0508
_diffrn_reflns_av_unetI/netI 0.0313
_diffrn_reflns_Laue_measured_fraction_full 0.981
_diffrn_reflns_Laue_measured_fraction_max 0.978
_diffrn_reflns_limit_h_max 15
_diffrn_reflns_limit_h_min -15
_diffrn_reflns_limit_k_max 23
_diffrn_reflns_limit_k_min -23
_diffrn_reflns_limit_l_max 20
_diffrn_reflns_limit_l_min -25
_diffrn_reflns_number 13187
_diffrn_reflns_point_group_measured_fraction_full 0.981
_diffrn_reflns_point_group_measured_fraction_max 0.978
_diffrn_reflns_theta_full 25.242
_diffrn_reflns_theta_max 26.445
_diffrn_reflns_theta_min 2.191
_exptl_absorpt_coefficient_mu 1.081
_exptl_absorpt_correction_T_max 0.7454
_exptl_absorpt_correction_T_min 0.6989
_exptl_absorpt_correction_type multi-scan
_exptl_absorpt_process_details
;
SADABS-2012/1 (Bruker,2012) was used for absorption correction.
wR2(int) was 0.0557 before and 0.0461 after correction.
The Ratio of minimum to maximum transmission is 0.9376.
The \l/2 correction factor is 0.0015.
;
_exptl_crystal_colour 'clear light yellow'
_exptl_crystal_density_diffrn 1.457
_exptl_crystal_description plate
_exptl_crystal_F_000 2248
_exptl_crystal_recrystallization_method 'Re-crystallisation from solvent'
_exptl_crystal_size_max 0.06
_exptl_crystal_size_mid 0.04
_exptl_crystal_size_min 0.02
_refine_diff_density_max 0.335
_refine_diff_density_min -0.235
_refine_diff_density_rms 0.053
_refine_ls_extinction_method none
_refine_ls_goodness_of_fit_ref 1.039
_refine_ls_hydrogen_treatment constr
_refine_ls_matrix_type full
_refine_ls_number_parameters 92
_refine_ls_number_reflns 1258
_refine_ls_number_restraints 0
_refine_ls_restrained_S_all 1.039
_refine_ls_R_factor_all 0.0506
_refine_ls_R_factor_gt 0.0317
_refine_ls_shift/su_max 0.000
_refine_ls_shift/su_mean 0.000
_refine_ls_structure_factor_coef Fsqd
_refine_ls_weighting_details 'w=1/[\s^2^(Fo^2^)+(0.0343P)^2^+7.4839P] where P=(Fo^2^+2Fc^2^)/3'
_refine_ls_weighting_scheme calc
_refine_ls_wR_factor_gt 0.0687
_refine_ls_wR_factor_ref 0.0743
_reflns_Friedel_coverage 0.000
_reflns_number_gt 977
_reflns_number_total 1258
_reflns_threshold_expression 'I > 2\s(I)'
_cod_data_source_file c6dt00309e2.cif
_cod_data_source_block sjc009_0m
_cod_depositor_comments 'Adding full bibliography for 7038986--7038987.cif.'
_cod_original_cell_volume 4940.2(19)
_cod_database_code 7038987
_shelx_shelxl_version_number 2014/7
_shelx_space_group_comment
;
The symmetry employed for this shelxl refinement is uniquely defined
by the following loop, which should always be used as a source of
symmetry information in preference to the above space-group names.
They are only intended as comments.
;
_shelx_estimated_absorpt_t_min 0.938
_shelx_estimated_absorpt_t_max 0.979
_solvent_exptl_crystal_recrystallization_method 'acetonitrile, diethyl ether'

loop_
_space_group_symop_operation_xyz
'x, y, z'
'-x+3/4, -y+3/4, z'
'-x+3/4, y, -z+3/4'
'x, -y+3/4, -z+3/4'
'x, y+1/2, z+1/2'
'-x+3/4, -y+5/4, z+1/2'
'-x+3/4, y+1/2, -z+5/4'
'x, -y+5/4, -z+5/4'
'x+1/2, y, z+1/2'
'-x+5/4, -y+3/4, z+1/2'
'-x+5/4, y, -z+5/4'
'x+1/2, -y+3/4, -z+5/4'
'x+1/2, y+1/2, z'
'-x+5/4, -y+5/4, z'
'-x+5/4, y+1/2, -z+3/4'
'x+1/2, -y+5/4, -z+3/4'
'-x, -y, -z'
'x-3/4, y-3/4, -z'
'x-3/4, -y, z-3/4'
'-x, y-3/4, z-3/4'
'-x, -y+1/2, -z+1/2'
'x-3/4, y-1/4, -z+1/2'
'x-3/4, -y+1/2, z-1/4'
'-x, y-1/4, z-1/4'
'-x+1/2, -y, -z+1/2'
'x-1/4, y-3/4, -z+1/2'
'x-1/4, -y, z-1/4'
'-x+1/2, y-3/4, z-1/4'
'-x+1/2, -y+1/2, -z'
'x-1/4, y-1/4, -z'
'x-1/4, -y+1/2, z-3/4'
'-x+1/2, y-1/4, z-3/4'

loop_
_atom_site_label
_atom_site_type_symbol
_atom_site_fract_x
_atom_site_fract_y
_atom_site_fract_z
_atom_site_U_iso_or_equiv
_atom_site_adp_type
_atom_site_occupancy
_atom_site_site_symmetry_order
_atom_site_calc_flag
_atom_site_refinement_flags_posn
_atom_site_refinement_flags_adp
_atom_site_refinement_flags_occupancy
_atom_site_disorder_assembly
_atom_site_disorder_group
Ni1 Ni 0.65794(5) 0.1250 0.1250 0.0175(2) Uani 0.5 2 d S T P A 1
P01 P 0.6916(8) 0.1990(5) 0.1817(6) 0.0268(13) Uani 0.5 1 d . . P B 2
F1 F 0.81101(12) 0.33359(7) 0.33713(8) 0.0583(5) Uani 1 1 d . . . . .
C3 C 0.66132(16) 0.28829(10) 0.15029(9) 0.0212(4) Uani 1 1 d . . . . .
C4 C 0.69791(17) 0.35152(11) 0.17539(10) 0.0276(5) Uani 1 1 d . . . . .
H4A H 0.7478 0.3518 0.2099 0.033 Uiso 1 1 calc R U . . .
C5 C 0.66153(19) 0.41379(10) 0.14993(10) 0.0344(5) Uani 1 1 d . . . . .
H5A H 0.6869 0.4569 0.1668 0.041 Uiso 1 1 calc R U . . .
C2 C 0.66347(19) 0.21187(11) 0.26633(10) 0.0298(5) Uani 1 1 d . . . . .
H2D H 0.5850 0.2135 0.2731 0.045 Uiso 0.5 1 calc R U P B 2
H2E H 0.6944 0.1731 0.2909 0.045 Uiso 0.5 1 calc R U P B 2
H2F H 0.6959 0.2560 0.2805 0.045 Uiso 0.5 1 calc R U P B 2
H2A H 0.6873 0.1700 0.2894 0.045 Uiso 0.5 1 calc R U P B 1
H2B H 0.6924 0.2537 0.2874 0.045 Uiso 0.5 1 calc R U P B 1
H2C H 0.5842 0.2139 0.2663 0.045 Uiso 0.5 1 calc R U P B 1
B1 B 0.8750 0.3750 0.3750 0.0232(10) Uani 1 4 d S T P . .
C01 C 0.8358(6) 0.1981(4) 0.1828(4) 0.0339(17) Uani 0.5 1 d . . P B 2
H01A H 0.8623 0.2384 0.2072 0.051 Uiso 0.5 1 calc R U P B 2
H01B H 0.8632 0.2005 0.1390 0.051 Uiso 0.5 1 calc R U P B 2
H01C H 0.8611 0.1548 0.2030 0.051 Uiso 0.5 1 calc R U P B 2
P1 P 0.7130(7) 0.2082(5) 0.1837(5) 0.0198(9) Uani 0.5 1 d . . P A 1
C1 C 0.8595(6) 0.2230(3) 0.1911(4) 0.0231(14) Uani 0.5 1 d . . P A 1
H1C H 0.8905 0.2314 0.1486 0.035 Uiso 0.5 1 calc R U P A 1
H1B H 0.8936 0.1817 0.2102 0.035 Uiso 0.5 1 calc R U P A 1
H1A H 0.8725 0.2639 0.2183 0.035 Uiso 0.5 1 calc R U P A 1

loop_
_atom_site_aniso_label
_atom_site_aniso_U_11
_atom_site_aniso_U_22
_atom_site_aniso_U_33
_atom_site_aniso_U_23
_atom_site_aniso_U_13
_atom_site_aniso_U_12
Ni1 0.0213(5) 0.0146(3) 0.0167(4) 0.0004(3) 0.000 0.000
P01 0.043(4) 0.021(2) 0.0153(13) 0.0021(14) 0.004(2) 0.0054(18)
F1 0.0696(11) 0.0439(9) 0.0615(11) -0.0103(8) -0.0202(8) -0.0178(8)
C3 0.0297(11) 0.0182(10) 0.0156(10) 0.0000(7) 0.0051(8) 0.0018(8)
C4 0.0332(12) 0.0319(12) 0.0176(11) -0.0050(9) 0.0037(9) -0.0059(10)
C5 0.0586(16) 0.0193(11) 0.0253(12) -0.0052(8) 0.0147(10) -0.0083(10)
C2 0.0471(14) 0.0280(11) 0.0144(10) -0.0015(8) 0.0021(9) -0.0005(10)
B1 0.029(3) 0.011(2) 0.030(3) 0.000 0.000 0.000
C01 0.043(5) 0.033(4) 0.025(3) 0.003(3) -0.003(3) 0.001(3)
P1 0.033(3) 0.017(2) 0.0099(9) -0.0004(12) 0.0010(15) 0.0038(15)
C1 0.020(3) 0.025(4) 0.024(3) 0.002(3) -0.001(2) -0.003(3)

loop_
_atom_type_symbol
_atom_type_description
_atom_type_scat_dispersion_real
_atom_type_scat_dispersion_imag
_atom_type_scat_source
C C 0.0033 0.0016 'International Tables Vol C Tables 4.2.6.8 and 6.1.1.4'
H H 0.0000 0.0000 'International Tables Vol C Tables 4.2.6.8 and 6.1.1.4'
B B 0.0013 0.0007 'International Tables Vol C Tables 4.2.6.8 and 6.1.1.4'
F F 0.0171 0.0103 'International Tables Vol C Tables 4.2.6.8 and 6.1.1.4'
Ni Ni 0.3393 1.1124 'International Tables Vol C Tables 4.2.6.8 and 6.1.1.4'
P P 0.1023 0.0942 'International Tables Vol C Tables 4.2.6.8 and 6.1.1.4'

loop_
_geom_angle_atom_site_label_1
_geom_angle_atom_site_label_2
_geom_angle_atom_site_label_3
_geom_angle
_geom_angle_site_symmetry_1
_geom_angle_site_symmetry_3
Ni1 Ni1 P1 108.7(3) 14_545 8_544
Ni1 Ni1 P1 108.7(3) 14_545 .
P1 Ni1 P1 142.6(6) 8_544 .
Ni1 Ni1 P1 53.4(2) 14_545 14_545
P1 Ni1 P1 89.9(6) 8_544 14_545
P1 Ni1 P1 112.6(5) . 14_545
Ni1 Ni1 P1 53.4(2) 14_545 11_554
P1 Ni1 P1 112.6(5) 8_544 11_554
P1 Ni1 P1 89.9(6) . 11_554
P1 Ni1 P1 106.7(5) 14_545 11_554
C01 P01 C2 100.3(6) . .
C01 P01 C3 102.3(5) . .
C2 P01 C3 100.4(5) . .
C3 C3 C4 119.83(12) 11_554 .
C3 C3 P1 121.7(3) 11_554 .
C4 C3 P1 118.4(3) . .
C3 C3 P01 113.5(3) 11_554 .
C4 C3 P01 126.5(3) . .
C5 C4 C3 119.8(2) . .
C5 C4 H4A 120.1 . .
C3 C4 H4A 120.1 . .
C4 C5 C5 120.36(13) . 11_554
C4 C5 H5A 119.8 . .
C5 C5 H5A 119.8 11_554 .
P01 C2 H2D 109.5 . .
P01 C2 H2E 109.5 . .
H2D C2 H2E 109.5 . .
P01 C2 H2F 109.5 . .
H2D C2 H2F 109.5 . .
H2E C2 H2F 109.5 . .
P1 C2 H2A 109.5 . .
P1 C2 H2B 109.5 . .
H2A C2 H2B 109.5 . .
P1 C2 H2C 109.5 . .
H2A C2 H2C 109.5 . .
H2B C2 H2C 109.5 . .
F1 B1 F1 109.57(14) . 4
F1 B1 F1 109.49(12) . 3_655
F1 B1 F1 109.36(14) 4 3_655
F1 B1 F1 109.36(14) . 2_655
F1 B1 F1 109.48(12) 4 2_655
F1 B1 F1 109.57(14) 3_655 2_655
P01 C01 H01A 109.5 . .
P01 C01 H01B 109.5 . .
H01A C01 H01B 109.5 . .
P01 C01 H01C 109.5 . .
H01A C01 H01C 109.5 . .
H01B C01 H01C 109.5 . .
C3 P1 C2 102.4(5) . .
C3 P1 C1 104.6(5) . .
C2 P1 C1 104.0(5) . .
C3 P1 Ni1 107.4(5) . .
C2 P1 Ni1 117.8(4) . .
C1 P1 Ni1 118.7(6) . .
C3 P1 Ni1 97.9(4) . 14_545
C2 P1 Ni1 106.7(4) . 14_545
C1 P1 Ni1 136.6(6) . 14_545
Ni1 P1 Ni1 17.93(7) . 14_545
P1 C1 H1C 109.5 . .
P1 C1 H1B 109.5 . .
H1C C1 H1B 109.5 . .
P1 C1 H1A 109.5 . .
H1C C1 H1A 109.5 . .
H1B C1 H1A 109.5 . .

loop_
_geom_bond_atom_site_label_1
_geom_bond_atom_site_label_2
_geom_bond_distance
_geom_bond_site_symmetry_2
Ni1 Ni1 0.8139(12) 14_545
Ni1 P1 2.121(9) 8_544
Ni1 P1 2.121(9) .
Ni1 P1 2.504(8) 14_545
Ni1 P1 2.504(8) 11_554
P01 C01 1.781(12) .
P01 C2 1.821(12) .
P01 C3 1.867(12) .
F1 B1 1.3709(13) .
C3 C3 1.388(4) 11_554
C3 C4 1.393(3) .
C3 P1 1.799(11) .
C4 C5 1.379(3) .
C4 H4A 0.9500 .
C5 C5 1.380(5) 11_554
C5 H5A 0.9500 .
C2 P1 1.836(11) .
C2 H2D 0.9800 .
C2 H2E 0.9800 .
C2 H2F 0.9800 .
C2 H2A 0.9800 .
C2 H2B 0.9800 .
C2 H2C 0.9800 .
B1 F1 1.3710(13) 4
B1 F1 1.3710(13) 3_655
B1 F1 1.3710(13) 2_655
C01 H01A 0.9800 .
C01 H01B 0.9800 .
C01 H01C 0.9800 .
P1 C1 1.838(11) .
P1 Ni1 2.504(8) 14_545
C1 H1C 0.9800 .
C1 H1B 0.9800 .
C1 H1A 0.9800 .
